data_1542368
loop_
_publ_author_name
'Manjappa, Kiran B.'
'Syu, Jia-Ru'
'Yang, Ding-Yah'

_publ_section_title
;
 Visible-Light-Promoted and Yb(OTf)3-Catalyzed Constructions of
 Coumarin-Pyrrole-(Iso)quinoline-Fused Pentacycles: Synthesis of
 Lamellarin Core, Lamellarin D Trimethyl Ether, and Lamellarin H.
;
_journal_issue 2
_journal_name_full 'Organic letters'
_journal_page_first 332
_journal_page_last 335
_journal_paper_doi 10.1021/acs.orglett.5b03524
_journal_volume 18
_journal_year 2016
_chemical_formula_moiety 'C19 H12 N2 O4'
_chemical_formula_sum 'C19 H12 N2 O4'
_chemical_formula_weight 332.31
_space_group_IT_number 2
_symmetry_cell_setting triclinic
_symmetry_Int_Tables_number 2
_symmetry_space_group_name_Hall '-P 1'
_symmetry_space_group_name_H-M 'P -1'
_atom_sites_solution_hydrogens geom
_atom_sites_solution_primary direct
_atom_sites_solution_secondary difmap
_audit_creation_method SHELXL-97
_cell_angle_alpha 98.659(6)
_cell_angle_beta 92.733(6)
_cell_angle_gamma 108.798(7)
_cell_formula_units_Z 2
_cell_length_a 7.1803(5)
_cell_length_b 8.0598(6)
_cell_length_c 13.9214(10)
_cell_measurement_reflns_used 1731
_cell_measurement_temperature 150(2)
_cell_measurement_theta_max 29.1432
_cell_measurement_theta_min 2.8493
_cell_volume 750.00(10)
_computing_cell_refinement
; 
CrysAlis RED, Oxford Diffraction Ltd., 
Version 1.171.32.29 (release 10-06-2008 CrysAlis171 .NET) 
(compiled Jun 10 2008,16:49:55) 
;
_computing_data_collection
; 
CrysAlis CCD, Oxford Diffraction Ltd., 
Version 1.171.32.29 (release 10-06-2008 CrysAlis171 .NET) 
(compiled Jun 10 2008,16:49:55) 
;
_computing_data_reduction
; 
CrysAlis RED, Oxford Diffraction Ltd., 
Version 1.171.32.29 (release 10-06-2008 CrysAlis171 .NET) 
(compiled Jun 10 2008,16:49:55) 
;
_computing_molecular_graphics 'Bruker SHELXTL'
_computing_publication_material 'Bruker SHELXTL'
_computing_structure_refinement 'SHELXL-97 (Sheldrick, 2008)'
_computing_structure_solution 'SHELXS-97 (Sheldrick, 2008)'
_diffrn_ambient_temperature 150(2)
_diffrn_measured_fraction_theta_full 0.999
_diffrn_measured_fraction_theta_max 0.839
_diffrn_measurement_device_type 'CCD detector'
_diffrn_measurement_method '\w scans'
_diffrn_radiation_monochromator graphite
_diffrn_radiation_probe x-ray
_diffrn_radiation_type MoK\a
_diffrn_radiation_wavelength 0.71073
_diffrn_reflns_av_R_equivalents 0.0291
_diffrn_reflns_av_sigmaI/netI 0.0469
_diffrn_reflns_limit_h_max 9
_diffrn_reflns_limit_h_min -8
_diffrn_reflns_limit_k_max 10
_diffrn_reflns_limit_k_min -10
_diffrn_reflns_limit_l_max 18
_diffrn_reflns_limit_l_min -18
_diffrn_reflns_number 6677
_diffrn_reflns_theta_full 26.00
_diffrn_reflns_theta_max 29.21
_diffrn_reflns_theta_min 2.86
_diffrn_source 'fine-focus sealed tube'
_exptl_absorpt_coefficient_mu 0.105
_exptl_absorpt_correction_T_max 1.00000
_exptl_absorpt_correction_T_min 0.98644
_exptl_absorpt_correction_type multi-scan
_exptl_absorpt_process_details
; 
CrysAlisPro, Agilent Technologies, 
Version 1.171.35.21 (release 20-01-2012 CrysAlis171 .NET) 
(compiled Jan 23 2012,18:06:46) 
Empirical absorption correction using spherical harmonics, 
 implemented in SCALE3 ABSPACK scaling algorithm. 
;
_exptl_crystal_colour yellow
_exptl_crystal_density_diffrn 1.471
_exptl_crystal_density_method 'not measured'
_exptl_crystal_description parallelepiped
_exptl_crystal_F_000 344
_exptl_crystal_size_max 0.50
_exptl_crystal_size_mid 0.36
_exptl_crystal_size_min 0.15
_refine_diff_density_max 0.269
_refine_diff_density_min -0.215
_refine_diff_density_rms 0.048
_refine_ls_extinction_method none
_refine_ls_goodness_of_fit_ref 1.123
_refine_ls_hydrogen_treatment mixed
_refine_ls_matrix_type full
_refine_ls_number_parameters 226
_refine_ls_number_reflns 3408
_refine_ls_number_restraints 0
_refine_ls_restrained_S_all 1.123
_refine_ls_R_factor_all 0.0680
_refine_ls_R_factor_gt 0.0463
_refine_ls_shift/su_max 0.000
_refine_ls_shift/su_mean 0.000
_refine_ls_structure_factor_coef Fsqd
_refine_ls_weighting_details 'calc w=1/[\s^2^(Fo^2^)+(0.0495P)^2^+0.0000P] where P=(Fo^2^+2Fc^2^)/3'
_refine_ls_weighting_scheme calc
_refine_ls_wR_factor_gt 0.1050
_refine_ls_wR_factor_ref 0.1178
_reflns_number_gt 2542
_reflns_number_total 3408
_reflns_threshold_expression >2sigma(I)
_cod_data_source_file ol5b03524_si_003.cif
_cod_data_source_block gr073
_cod_original_cell_volume 750.00(9)
_cod_database_code 1542368

loop_
_symmetry_equiv_pos_as_xyz
'x, y, z'
'-x, -y, -z'

loop_
_atom_site_label
_atom_site_type_symbol
_atom_site_fract_x
_atom_site_fract_y
_atom_site_fract_z
_atom_site_U_iso_or_equiv
_atom_site_adp_type
_atom_site_occupancy
_atom_site_symmetry_multiplicity
_atom_site_calc_flag
_atom_site_refinement_flags
O1 O 0.21292(16) -0.21068(14) 0.48692(8) 0.0241(3) Uani 1 1 d .
O2 O 0.09325(19) -0.44948(14) 0.37157(9) 0.0312(3) Uani 1 1 d .
O3 O 0.13939(18) -0.33887(14) 0.18703(8) 0.0295(3) Uani 1 1 d .
O4 O -0.11317(18) -0.24655(16) 0.18854(9) 0.0325(3) Uani 1 1 d .
N1 N 0.0383(2) -0.25905(17) 0.22769(10) 0.0237(3) Uani 1 1 d .
N2 N 0.37823(19) 0.07687(16) 0.20645(9) 0.0210(3) Uani 1 1 d .
C1 C 0.2636(2) -0.0291(2) 0.51815(11) 0.0209(3) Uani 1 1 d .
C2 C 0.3543(2) 0.0345(2) 0.61256(12) 0.0261(4) Uani 1 1 d .
H2 H 0.3792 -0.0442 0.6519 0.031 Uiso 1 1 calc R
C3 C 0.4080(2) 0.2148(2) 0.64858(12) 0.0286(4) Uani 1 1 d .
H3 H 0.4723 0.2609 0.7129 0.034 Uiso 1 1 calc R
C4 C 0.3686(2) 0.3289(2) 0.59127(13) 0.0290(4) Uani 1 1 d .
H4 H 0.4035 0.4522 0.6172 0.035 Uiso 1 1 calc R
C5 C 0.2793(2) 0.2648(2) 0.49724(12) 0.0241(4) Uani 1 1 d .
H5 H 0.2540 0.3444 0.4587 0.029 Uiso 1 1 calc R
C6 C 0.2249(2) 0.0820(2) 0.45744(11) 0.0196(3) Uani 1 1 d .
C7 C 0.1389(2) 0.0054(2) 0.35779(11) 0.0193(3) Uani 1 1 d .
C8 C 0.1044(2) -0.1706(2) 0.32991(11) 0.0200(3) Uani 1 1 d .
C9 C 0.1344(2) -0.2903(2) 0.39354(12) 0.0229(4) Uani 1 1 d .
C10 C 0.1047(2) 0.1234(2) 0.28921(11) 0.0207(3) Uani 1 1 d .
H10A H 0.0856 0.2293 0.3278 0.025 Uiso 1 1 calc R
H10B H -0.0180 0.0577 0.2453 0.025 Uiso 1 1 calc R
C11 C 0.2756(2) 0.18404(19) 0.22778(11) 0.0197(3) Uani 1 1 d .
C12 C 0.3109(3) 0.3469(2) 0.19329(12) 0.0263(4) Uani 1 1 d .
H12 H 0.2307 0.4185 0.2092 0.032 Uiso 1 1 calc R
C13 C 0.4613(3) 0.3990(2) 0.13704(12) 0.0292(4) Uani 1 1 d .
H13 H 0.4886 0.5090 0.1144 0.035 Uiso 1 1 calc R
C14 C 0.5775(2) 0.2900(2) 0.11203(11) 0.0237(4) Uani 1 1 d .
C15 C 0.5277(2) 0.1262(2) 0.14790(11) 0.0209(3) Uani 1 1 d .
C16 C 0.6338(2) 0.0095(2) 0.12136(12) 0.0258(4) Uani 1 1 d .
H16 H 0.6006 -0.1008 0.1441 0.031 Uiso 1 1 calc R
C17 C 0.7837(3) 0.0533(2) 0.06340(12) 0.0295(4) Uani 1 1 d .
H17 H 0.8534 -0.0269 0.0458 0.035 Uiso 1 1 calc R
C18 C 0.8360(3) 0.2169(2) 0.02937(12) 0.0307(4) Uani 1 1 d .
H18 H 0.9420 0.2469 -0.0102 0.037 Uiso 1 1 calc R
C19 C 0.7350(3) 0.3323(2) 0.05303(12) 0.0295(4) Uani 1 1 d .
H19 H 0.7710 0.4420 0.0296 0.035 Uiso 1 1 calc R

loop_
_atom_site_aniso_label
_atom_site_aniso_U_11
_atom_site_aniso_U_22
_atom_site_aniso_U_33
_atom_site_aniso_U_23
_atom_site_aniso_U_13
_atom_site_aniso_U_12
O1 0.0284(6) 0.0235(6) 0.0247(6) 0.0109(5) 0.0063(5) 0.0110(5)
O2 0.0421(7) 0.0188(6) 0.0361(7) 0.0096(5) 0.0097(6) 0.0117(5)
O3 0.0396(7) 0.0239(6) 0.0297(7) 0.0040(5) 0.0096(5) 0.0167(6)
O4 0.0316(7) 0.0332(7) 0.0327(7) 0.0027(5) -0.0045(6) 0.0133(6)
N1 0.0274(7) 0.0171(6) 0.0276(8) 0.0063(6) 0.0050(6) 0.0072(6)
N2 0.0231(7) 0.0205(6) 0.0211(7) 0.0068(5) 0.0039(6) 0.0082(6)
C1 0.0200(8) 0.0213(8) 0.0245(9) 0.0069(7) 0.0090(7) 0.0086(7)
C2 0.0221(8) 0.0364(9) 0.0243(9) 0.0116(7) 0.0072(7) 0.0122(8)
C3 0.0237(9) 0.0379(10) 0.0212(9) 0.0025(7) 0.0039(7) 0.0071(8)
C4 0.0260(9) 0.0258(9) 0.0304(10) 0.0005(7) 0.0057(7) 0.0037(7)
C5 0.0235(8) 0.0209(8) 0.0279(9) 0.0069(7) 0.0066(7) 0.0058(7)
C6 0.0167(8) 0.0221(8) 0.0221(8) 0.0084(6) 0.0081(6) 0.0064(6)
C7 0.0154(7) 0.0214(8) 0.0242(9) 0.0085(6) 0.0075(6) 0.0076(6)
C8 0.0207(8) 0.0199(7) 0.0211(8) 0.0064(6) 0.0045(6) 0.0074(6)
C9 0.0240(8) 0.0229(8) 0.0260(9) 0.0090(7) 0.0087(7) 0.0105(7)
C10 0.0231(8) 0.0177(7) 0.0240(8) 0.0066(6) 0.0033(6) 0.0090(7)
C11 0.0230(8) 0.0171(7) 0.0184(8) 0.0033(6) -0.0004(6) 0.0063(7)
C12 0.0340(9) 0.0188(8) 0.0301(9) 0.0072(7) 0.0065(7) 0.0124(7)
C13 0.0397(10) 0.0172(8) 0.0323(10) 0.0100(7) 0.0075(8) 0.0087(8)
C14 0.0276(9) 0.0193(8) 0.0212(9) 0.0048(6) 0.0020(7) 0.0034(7)
C15 0.0213(8) 0.0209(8) 0.0186(8) 0.0055(6) 0.0013(6) 0.0038(7)
C16 0.0287(9) 0.0271(8) 0.0256(9) 0.0107(7) 0.0054(7) 0.0117(7)
C17 0.0295(9) 0.0363(10) 0.0265(9) 0.0087(8) 0.0070(7) 0.0142(8)
C18 0.0261(9) 0.0376(10) 0.0252(9) 0.0086(8) 0.0078(7) 0.0041(8)
C19 0.0321(10) 0.0241(8) 0.0267(9) 0.0090(7) 0.0051(8) -0.0005(8)

loop_
_atom_type_symbol
_atom_type_description
_atom_type_scat_dispersion_real
_atom_type_scat_dispersion_imag
_atom_type_scat_source
C C 0.0033 0.0016 'International Tables Vol C Tables 4.2.6.8 and 6.1.1.4'
H H 0.0000 0.0000 'International Tables Vol C Tables 4.2.6.8 and 6.1.1.4'
N N 0.0061 0.0033 'International Tables Vol C Tables 4.2.6.8 and 6.1.1.4'
O O 0.0106 0.0060 'International Tables Vol C Tables 4.2.6.8 and 6.1.1.4'

loop_
_geom_angle_atom_site_label_1
_geom_angle_atom_site_label_2
_geom_angle_atom_site_label_3
_geom_angle
C9 O1 C1 122.16(12)
O3 N1 O4 124.34(14)
O3 N1 C8 117.34(13)
O4 N1 C8 118.32(12)
C11 N2 C15 118.09(13)
O1 C1 C2 115.79(14)
O1 C1 C6 121.66(14)
C2 C1 C6 122.55(14)
C3 C2 C1 118.76(15)
C3 C2 H2 120.6
C1 C2 H2 120.6
C2 C3 C4 120.40(16)
C2 C3 H3 119.8
C4 C3 H3 119.8
C5 C4 C3 120.49(15)
C5 C4 H4 119.8
C3 C4 H4 119.8
C4 C5 C6 120.74(15)
C4 C5 H5 119.6
C6 C5 H5 119.6
C1 C6 C5 117.03(14)
C1 C6 C7 118.84(13)
C5 C6 C7 124.09(14)
C8 C7 C6 116.56(14)
C8 C7 C10 123.28(14)
C6 C7 C10 120.04(13)
C7 C8 C9 125.30(14)
C7 C8 N1 121.38(14)
C9 C8 N1 113.28(12)
O2 C9 O1 118.47(14)
O2 C9 C8 126.25(15)
O1 C9 C8 115.26(13)
C7 C10 C11 112.57(12)
C7 C10 H10A 109.1
C11 C10 H10A 109.1
C7 C10 H10B 109.1
C11 C10 H10B 109.1
H10A C10 H10B 107.8
N2 C11 C12 123.51(15)
N2 C11 C10 117.35(13)
C12 C11 C10 119.08(13)
C13 C12 C11 118.91(14)
C13 C12 H12 120.5
C11 C12 H12 120.5
C12 C13 C14 120.21(15)
C12 C13 H13 119.9
C14 C13 H13 119.9
C13 C14 C19 124.13(15)
C13 C14 C15 116.95(15)
C19 C14 C15 118.91(14)
N2 C15 C16 118.68(14)
N2 C15 C14 122.29(14)
C16 C15 C14 119.02(15)
C17 C16 C15 120.62(16)
C17 C16 H16 119.7
C15 C16 H16 119.7
C16 C17 C18 120.54(15)
C16 C17 H17 119.7
C18 C17 H17 119.7
C19 C18 C17 120.30(16)
C19 C18 H18 119.9
C17 C18 H18 119.9
C18 C19 C14 120.59(15)
C18 C19 H19 119.7
C14 C19 H19 119.7

loop_
_geom_bond_atom_site_label_1
_geom_bond_atom_site_label_2
_geom_bond_distance
O1 C9 1.3658(19)
O1 C1 1.3829(17)
O2 C9 1.2069(18)
O3 N1 1.2211(15)
O4 N1 1.2334(17)
N1 C8 1.473(2)
N2 C11 1.3158(18)
N2 C15 1.371(2)
C1 C2 1.384(2)
C1 C6 1.400(2)
C2 C3 1.383(2)
C2 H2 0.9500
C3 C4 1.389(2)
C3 H3 0.9500
C4 C5 1.376(2)
C4 H4 0.9500
C5 C6 1.411(2)
C5 H5 0.9500
C6 C7 1.450(2)
C7 C8 1.351(2)
C7 C10 1.509(2)
C8 C9 1.461(2)
C10 C11 1.522(2)
C10 H10A 0.9900
C10 H10B 0.9900
C11 C12 1.416(2)
C12 C13 1.358(2)
C12 H12 0.9500
C13 C14 1.412(2)
C13 H13 0.9500
C14 C19 1.412(2)
C14 C15 1.425(2)
C15 C16 1.409(2)
C16 C17 1.363(2)
C16 H16 0.9500
C17 C18 1.410(2)
C17 H17 0.9500
C18 C19 1.366(2)
C18 H18 0.9500
C19 H19 0.9500
